data_2210111
loop_
_publ_author_name
'Yang, Shu-Ping'
'Han, Li-Jun'
'Xia, Hai-Tao'
'Wang, Da-Qi'

_publ_section_title
;
 7-Cinnamoyloxy-4-methylcoumarin
;
_journal_coeditor_code BT2158
_journal_issue 9
_journal_name_full 'Acta Crystallographica Section E'
_journal_page_first o4181
_journal_page_last o4182
_journal_paper_doi 10.1107/S1600536806034040
_journal_volume 62
_journal_year 2006
_chemical_formula_iupac 'C19 H14 O4'
_chemical_formula_moiety 'C19 H14 O4'
_chemical_formula_sum 'C19 H14 O4'
_chemical_formula_weight 306.30
_chemical_melting_point 426
_chemical_name_common 7-cinnamoyloxy-4-methylcoumarin
_chemical_name_systematic
;
4-methyl-7-(3-phenylpropenoyl)oxy -2H-1-benzopyran-2-one
;
_space_group_IT_number 2
_symmetry_cell_setting triclinic
_symmetry_space_group_name_Hall '-P 1'
_symmetry_space_group_name_H-M 'P -1'
_atom_sites_solution_hydrogens geom
_atom_sites_solution_primary direct
_atom_sites_solution_secondary difmap
_audit_creation_method SHELXL97
_cell_angle_alpha 79.076(5)
_cell_angle_beta 71.784(4)
_cell_angle_gamma 78.503(5)
_cell_formula_units_Z 2
_cell_length_a 7.349(2)
_cell_length_b 10.420(3)
_cell_length_c 10.658(3)
_cell_measurement_reflns_used 1073
_cell_measurement_temperature 298(2)
_cell_measurement_theta_max 24.848
_cell_measurement_theta_min 2.658
_cell_volume 752.6(4)
_computing_cell_refinement SMART
_computing_data_collection 'SMART (Siemens, 1996)'
_computing_data_reduction SAINT
_computing_molecular_graphics 'SHELXTL (Sheldrick, 1997b)'
_computing_publication_material SHELXTL
_computing_structure_refinement 'SHELXL97 (Sheldrick, 1997a)'
_computing_structure_solution 'SHELXS97 (Sheldrick, 1997a)'
_diffrn_ambient_temperature 298(2)
_diffrn_measured_fraction_theta_full 0.989
_diffrn_measured_fraction_theta_max 0.989
_diffrn_measurement_device_type 'Bruker SMART CCD area-detector'
_diffrn_measurement_method '\f and \w'
_diffrn_radiation_monochromator graphite
_diffrn_radiation_source 'fine-focus sealed tube'
_diffrn_radiation_type MoK\a
_diffrn_radiation_wavelength 0.71073
_diffrn_reflns_av_R_equivalents 0.0297
_diffrn_reflns_av_sigmaI/netI 0.0568
_diffrn_reflns_limit_h_max 8
_diffrn_reflns_limit_h_min -8
_diffrn_reflns_limit_k_max 8
_diffrn_reflns_limit_k_min -12
_diffrn_reflns_limit_l_max 12
_diffrn_reflns_limit_l_min -12
_diffrn_reflns_number 3995
_diffrn_reflns_theta_full 25.01
_diffrn_reflns_theta_max 25.01
_diffrn_reflns_theta_min 2.01
_diffrn_standards_number 0
_exptl_absorpt_coefficient_mu 0.095
_exptl_absorpt_correction_T_max 0.9630
_exptl_absorpt_correction_T_min 0.9558
_exptl_absorpt_correction_type multi-scan
_exptl_absorpt_process_details '(SADABS; Sheldrick, 1996)'
_exptl_crystal_colour colourless
_exptl_crystal_density_diffrn 1.352
_exptl_crystal_density_method 'not measured'
_exptl_crystal_description prismatic
_exptl_crystal_F_000 320
_exptl_crystal_size_max 0.48
_exptl_crystal_size_mid 0.45
_exptl_crystal_size_min 0.40
_refine_diff_density_max 0.154
_refine_diff_density_min -0.194
_refine_ls_extinction_coef 0.090(7)
_refine_ls_extinction_expression Fc^*^=kFc[1+0.001xFc^2^\l^3^/sin(2\q)]^-1/4^
_refine_ls_extinction_method 'SHELXL97 (Sheldrick, 1997a)'
_refine_ls_goodness_of_fit_ref 0.994
_refine_ls_hydrogen_treatment constr
_refine_ls_matrix_type full
_refine_ls_number_parameters 210
_refine_ls_number_reflns 2636
_refine_ls_number_restraints 0
_refine_ls_restrained_S_all 0.994
_refine_ls_R_factor_all 0.0812
_refine_ls_R_factor_gt 0.0453
_refine_ls_shift/su_max 0.000
_refine_ls_shift/su_mean 0.000
_refine_ls_structure_factor_coef Fsqd
_refine_ls_weighting_details 'calc w = 1/[\s^2^(Fo^2^)+(0.0618P)^2^] where P=(Fo^2^+2Fc^2^)/3'
_refine_ls_weighting_scheme calc
_refine_ls_wR_factor_gt 0.1087
_refine_ls_wR_factor_ref 0.1300
_reflns_number_gt 1596
_reflns_number_total 2636
_reflns_threshold_expression I>2\s(I)
_cod_data_source_file bt2158.cif
_cod_data_source_block I
_cod_database_code 2210111
_cod_database_fobs_code 2210111

loop_
_symmetry_equiv_pos_as_xyz
'x, y, z'
'-x, -y, -z'

loop_
_atom_site_type_symbol
_atom_site_label
_atom_site_fract_x
_atom_site_fract_y
_atom_site_fract_z
_atom_site_U_iso_or_equiv
_atom_site_adp_type
_atom_site_calc_flag
_atom_site_refinement_flags
_atom_site_occupancy
O O1 0.7992(2) 0.68816(14) 0.87147(13) 0.0501(4) Uani d . 1
O O2 0.7838(2) 0.87764(17) 0.93992(15) 0.0656(5) Uani d . 1
O O3 0.7739(2) 0.30059(16) 0.70837(14) 0.0606(5) Uani d . 1
O O4 1.0804(3) 0.3232(2) 0.59534(19) 0.0964(8) Uani d . 1
C C1 0.7757(3) 0.7607(2) 0.9730(2) 0.0491(6) Uani d . 1
C C2 0.7451(3) 0.6902(2) 1.1056(2) 0.0489(6) Uani d . 1
H H2 0.7364 0.7361 1.1745 0.059 Uiso calc R 1
C C3 0.7284(3) 0.5616(2) 1.13488(19) 0.0422(5) Uani d . 1
C C4 0.7448(3) 0.4894(2) 1.02753(19) 0.0394(5) Uani d . 1
C C5 0.7269(3) 0.3552(2) 1.0444(2) 0.0476(6) Uani d . 1
H H5 0.7037 0.3072 1.1293 0.057 Uiso calc R 1
C C6 0.7431(3) 0.2935(2) 0.9374(2) 0.0516(6) Uani d . 1
H H6 0.7317 0.2044 0.9497 0.062 Uiso calc R 1
C C7 0.7763(3) 0.3649(2) 0.8122(2) 0.0480(6) Uani d . 1
C C8 0.7944(3) 0.4964(2) 0.7894(2) 0.0463(6) Uani d . 1
H H8 0.8159 0.5435 0.7041 0.056 Uiso calc R 1
C C9 0.7794(3) 0.5561(2) 0.8980(2) 0.0421(5) Uani d . 1
C C10 0.6921(4) 0.4925(2) 1.2752(2) 0.0577(7) Uani d . 1
H H10A 0.6942 0.5524 1.3328 0.087 Uiso calc R 1
H H10B 0.7912 0.4176 1.2793 0.087 Uiso calc R 1
H H10C 0.5679 0.4633 1.3034 0.087 Uiso calc R 1
C C11 0.9325(4) 0.2857(2) 0.6034(2) 0.0560(6) Uani d . 1
C C12 0.9008(3) 0.2214(2) 0.5035(2) 0.0551(6) Uani d . 1
H H12 1.0077 0.1973 0.4333 0.066 Uiso calc R 1
C C13 0.7319(3) 0.1948(2) 0.5053(2) 0.0467(6) Uani d . 1
H H13 0.6275 0.2158 0.5782 0.056 Uiso calc R 1
C C14 0.6913(3) 0.13575(19) 0.40477(18) 0.0436(6) Uani d . 1
C C15 0.5005(3) 0.1471(2) 0.4027(2) 0.0521(6) Uani d . 1
H H15 0.4015 0.1899 0.4663 0.063 Uiso d R 1
C C16 0.4562(3) 0.0959(2) 0.3072(2) 0.0553(6) Uani d . 1
H H16 0.3283 0.1061 0.3056 0.066 Uiso d R 1
C C17 0.6009(4) 0.0300(2) 0.2144(2) 0.0553(6) Uani d . 1
H H17 0.5709 -0.0057 0.1509 0.066 Uiso d R 1
C C18 0.7902(4) 0.0168(2) 0.2157(2) 0.0562(7) Uani d . 1
H H18 0.8880 -0.0282 0.1531 0.067 Uiso d R 1
C C19 0.8354(3) 0.0695(2) 0.3092(2) 0.0517(6) Uani d . 1
H H19 0.9641 0.0610 0.3085 0.062 Uiso d R 1

loop_
_atom_site_aniso_label
_atom_site_aniso_U_11
_atom_site_aniso_U_22
_atom_site_aniso_U_33
_atom_site_aniso_U_12
_atom_site_aniso_U_13
_atom_site_aniso_U_23
O1 0.0617(11) 0.0498(10) 0.0407(9) -0.0122(7) -0.0149(7) -0.0061(7)
O2 0.0867(14) 0.0492(11) 0.0602(11) -0.0163(9) -0.0156(9) -0.0086(8)
O3 0.0604(11) 0.0810(12) 0.0487(10) -0.0209(8) -0.0091(8) -0.0291(9)
O4 0.0536(13) 0.145(2) 0.1090(16) -0.0216(12) -0.0073(11) -0.0825(15)
C1 0.0500(15) 0.0525(16) 0.0477(13) -0.0082(11) -0.0141(11) -0.0132(12)
C2 0.0538(15) 0.0530(15) 0.0437(13) -0.0069(11) -0.0152(11) -0.0145(11)
C3 0.0391(13) 0.0522(14) 0.0387(12) -0.0069(10) -0.0149(10) -0.0076(10)
C4 0.0342(12) 0.0465(13) 0.0397(12) -0.0063(9) -0.0122(10) -0.0081(10)
C5 0.0534(14) 0.0513(15) 0.0400(12) -0.0093(11) -0.0149(11) -0.0064(10)
C6 0.0545(15) 0.0507(15) 0.0528(14) -0.0124(11) -0.0142(12) -0.0122(12)
C7 0.0459(14) 0.0607(16) 0.0436(13) -0.0103(11) -0.0123(11) -0.0204(12)
C8 0.0473(14) 0.0577(15) 0.0360(12) -0.0110(11) -0.0115(10) -0.0085(11)
C9 0.0389(13) 0.0455(13) 0.0433(13) -0.0068(10) -0.0125(10) -0.0081(10)
C10 0.0702(17) 0.0640(16) 0.0442(13) -0.0158(12) -0.0203(12) -0.0070(11)
C11 0.0481(15) 0.0647(16) 0.0586(16) -0.0054(12) -0.0115(13) -0.0260(12)
C12 0.0537(16) 0.0644(16) 0.0503(14) -0.0069(12) -0.0101(12) -0.0257(12)
C13 0.0545(15) 0.0476(14) 0.0361(12) -0.0096(11) -0.0079(11) -0.0080(10)
C14 0.0520(15) 0.0412(13) 0.0368(12) -0.0080(10) -0.0104(11) -0.0060(10)
C15 0.0522(15) 0.0576(15) 0.0451(13) -0.0086(11) -0.0087(11) -0.0123(11)
C16 0.0537(15) 0.0589(16) 0.0571(15) -0.0109(12) -0.0200(13) -0.0078(12)
C17 0.0750(19) 0.0477(14) 0.0519(14) -0.0149(12) -0.0261(13) -0.0085(11)
C18 0.0634(17) 0.0556(15) 0.0523(15) -0.0079(12) -0.0121(12) -0.0226(12)
C19 0.0522(15) 0.0530(15) 0.0528(14) -0.0079(11) -0.0149(12) -0.0145(11)

loop_
_atom_type_symbol
_atom_type_description
_atom_type_scat_dispersion_real
_atom_type_scat_dispersion_imag
_atom_type_scat_source
C C 0.0033 0.0016 'International Tables Vol C Tables 4.2.6.8 and 6.1.1.4'
H H 0.0000 0.0000 'International Tables Vol C Tables 4.2.6.8 and 6.1.1.4'
O O 0.0106 0.0060 'International Tables Vol C Tables 4.2.6.8 and 6.1.1.4'

loop_
_geom_angle_atom_site_label_1
_geom_angle_atom_site_label_2
_geom_angle_atom_site_label_3
_geom_angle
_geom_angle_publ_flag
C9 O1 C1 121.28(17) ?
C11 O3 C7 119.97(18) ?
O2 C1 O1 116.1(2) ?
O2 C1 C2 126.9(2) ?
O1 C1 C2 117.1(2) ?
C3 C2 C1 123.2(2) ?
C3 C2 H2 118.4 ?
C1 C2 H2 118.4 ?
C2 C3 C4 118.5(2) ?
C2 C3 C10 121.47(19) ?
C4 C3 C10 120.02(19) ?
C9 C4 C5 116.82(18) ?
C9 C4 C3 118.74(19) ?
C5 C4 C3 124.4(2) n
C6 C5 C4 121.1(2) ?
C6 C5 H5 119.5 ?
C4 C5 H5 119.5 ?
C7 C6 C5 119.3(2) ?
C7 C6 H6 120.4 ?
C5 C6 H6 120.4 ?
C8 C7 C6 122.4(2) ?
C8 C7 O3 120.4(2) ?
C6 C7 O3 117.0(2) ?
C7 C8 C9 117.4(2) ?
C7 C8 H8 121.3 ?
C9 C8 H8 121.3 ?
O1 C9 C8 115.93(19) n
O1 C9 C4 121.04(18) ?
C8 C9 C4 123.0(2) ?
C3 C10 H10A 109.5 ?
C3 C10 H10B 109.5 ?
H10A C10 H10B 109.5 ?
C3 C10 H10C 109.5 ?
H10A C10 H10C 109.5 ?
H10B C10 H10C 109.5 ?
O4 C11 O3 122.5(2) ?
O4 C11 C12 125.3(2) ?
O3 C11 C12 112.2(2) ?
C13 C12 C11 124.9(2) n
C13 C12 H12 117.6 ?
C11 C12 H12 117.6 ?
C12 C13 C14 126.9(2) n
C12 C13 H13 116.6 ?
C14 C13 H13 116.6 ?
C15 C14 C19 118.00(19) ?
C15 C14 C13 118.95(19) ?
C19 C14 C13 123.0(2) ?
C16 C15 C14 120.8(2) ?
C16 C15 H15 119.6 ?
C14 C15 H15 119.6 ?
C17 C16 C15 120.2(2) ?
C17 C16 H16 119.9 ?
C15 C16 H16 119.9 ?
C16 C17 C18 119.8(2) ?
C16 C17 H17 120.2 ?
C18 C17 H17 120.0 ?
C17 C18 C19 120.3(2) ?
C17 C18 H18 119.8 ?
C19 C18 H18 120.0 ?
C18 C19 C14 120.9(2) ?
C18 C19 H19 119.5 ?
C14 C19 H19 119.5 ?

loop_
_geom_bond_atom_site_label_1
_geom_bond_atom_site_label_2
_geom_bond_distance
O1 C9 1.379(2)
O1 C1 1.382(2)
O2 C1 1.211(2)
O3 C11 1.346(3)
O3 C7 1.405(2)
O4 C11 1.200(3)
C1 C2 1.436(3)
C2 C3 1.338(3)
C2 H2 0.9300
C3 C4 1.447(3)
C3 C10 1.498(3)
C4 C9 1.393(3)
C4 C5 1.403(3)
C5 C6 1.375(3)
C5 H5 0.9300
C6 C7 1.374(3)
C6 H6 0.9300
C7 C8 1.371(3)
C8 C9 1.380(3)
C8 H8 0.9300
C10 H10A 0.9600
C10 H10B 0.9600
C10 H10C 0.9600
C11 C12 1.458(3)
C12 C13 1.319(3)
C12 H12 0.9300
C13 C14 1.462(3)
C13 H13 0.9300
C14 C15 1.390(3)
C14 C19 1.391(3)
C15 C16 1.382(3)
C15 H15 0.9299
C16 C17 1.374(3)
C16 H16 0.9300
C17 C18 1.375(3)
C17 H17 0.9300
C18 C19 1.376(3)
C18 H18 0.9300
C19 H19 0.9300

loop_
_geom_hbond_atom_site_label_D
_geom_hbond_atom_site_label_H
_geom_hbond_atom_site_label_A
_geom_hbond_distance_DH
_geom_hbond_distance_HA
_geom_hbond_distance_DA
_geom_hbond_angle_DHA
C13 H13 O3 0.93 2.38 2.731(3) 102.4

loop_
_geom_torsion_atom_site_label_1
_geom_torsion_atom_site_label_2
_geom_torsion_atom_site_label_3
_geom_torsion_atom_site_label_4
_geom_torsion
_geom_torsion_publ_flag
C9 O1 C1 O2 -175.40(18) ?
C9 O1 C1 C2 4.8(3) ?
O2 C1 C2 C3 176.6(2) ?
O1 C1 C2 C3 -3.6(3) ?
C1 C2 C3 C4 0.9(3) ?
C1 C2 C3 C10 -178.6(2) ?
C2 C3 C4 C9 0.7(3) ?
C10 C3 C4 C9 -179.71(19) ?
C2 C3 C4 C5 -178.8(2) ?
C10 C3 C4 C5 0.7(3) ?
C9 C4 C5 C6 0.0(3) ?
C3 C4 C5 C6 179.6(2) ?
C4 C5 C6 C7 -0.4(3) ?
C5 C6 C7 C8 0.1(3) ?
C5 C6 C7 O3 -174.33(18) ?
C11 O3 C7 C8 65.3(3) ?
C11 O3 C7 C6 -120.2(2) ?
C6 C7 C8 C9 0.5(3) ?
O3 C7 C8 C9 174.72(18) ?
C1 O1 C9 C8 176.13(18) ?
C1 O1 C9 C4 -3.4(3) ?
C7 C8 C9 O1 179.69(18) ?
C7 C8 C9 C4 -0.8(3) ?
C5 C4 C9 O1 -179.96(16) ?
C3 C4 C9 O1 0.4(3) ?
C5 C4 C9 C8 0.6(3) ?
C3 C4 C9 C8 -179.01(18) ?
C7 O3 C11 O4 1.5(4) ?
C7 O3 C11 C12 -177.79(19) n
O4 C11 C12 C13 -171.4(3) n
O3 C11 C12 C13 7.9(4) ?
C11 C12 C13 C14 177.2(2) ?
C12 C13 C14 C15 -162.7(2) ?
C12 C13 C14 C19 16.5(4) n
C19 C14 C15 C16 -1.0(3) ?
C13 C14 C15 C16 178.2(2) ?
C14 C15 C16 C17 1.5(3) ?
C15 C16 C17 C18 -0.9(3) ?
C16 C17 C18 C19 -0.1(4) ?
C17 C18 C19 C14 0.6(3) ?
C15 C14 C19 C18 -0.1(3) ?
C13 C14 C19 C18 -179.3(2) ?

loop_
_cod_related_entry_id
_cod_related_entry_database
_cod_related_entry_code
1 ChemSpider 30655029
